data_7004547
loop_
_publ_author_name
'Lin, Jiao-Min'
'Guan, Yang-Fan'
'Wang, Dong-Yao'
'Dong, Wen'
'Wang, Xiu-Teng'
'Gao, Song'

_publ_section_title
;
 Syntheses, structures and properties of seven isomorphous 1D
 Ln3+complexes Ln(BTA)(HCOO)(H2O)3 (H2BTA = bis(tetrazoly)amine, Ln =
 Pr, Gd, Eu, Tb, Dy, Er, Yb) and two 3D Ln3+ complexes Ln(HCOO)3 (Ln =
 Pr, Nd)
;
_journal_issue 44
_journal_name_full 'Dalton Transactions'
_journal_page_first 6165
_journal_page_last 6169
_journal_paper_doi 10.1039/b808394k
_journal_year 2008
_chemical_formula_sum 'C3 H3 Nd O6'
_chemical_formula_weight 279.29
_chemical_name_systematic
;
?
;
_space_group_IT_number 160
_symmetry_cell_setting hexagonal
_symmetry_space_group_name_Hall 'R 3 -2"'
_symmetry_space_group_name_H-M 'R 3 m :H'
_atom_sites_solution_hydrogens geom
_atom_sites_solution_primary direct
_atom_sites_solution_secondary difmap
_audit_creation_method SHELXL-97
_cell_angle_alpha 90.00
_cell_angle_beta 90.00
_cell_angle_gamma 120.00
_cell_formula_units_Z 3
_cell_length_a 10.5916(6)
_cell_length_b 10.5916(6)
_cell_length_c 4.0637(5)
_cell_measurement_temperature 296(2)
_cell_measurement_theta_max 27.430
_cell_volume 394.80(6)
_computing_cell_refinement 'SAINT (Bruker, 2001-2005)'
_computing_data_collection 'SMART (Bruker, 2001-2005)'
_computing_data_reduction SAINT
_computing_molecular_graphics 'SHELXTL (Bruker, 2001-2005)'
_computing_publication_material SHELXTL
_computing_structure_refinement 'SHELXL-97 (Sheldrick, 1997)'
_computing_structure_solution 'SHELXS-97 (Sheldrick, 1997)'
_diffrn_ambient_temperature 296(2)
_diffrn_measured_fraction_theta_full 0.992
_diffrn_measured_fraction_theta_max 0.992
_diffrn_measurement_device_type 'Bruker SMART APEX CCD area detector'
_diffrn_measurement_method '\f and \w scans'
_diffrn_radiation_monochromator graphite
_diffrn_radiation_source 'fine-focus sealed tube'
_diffrn_radiation_type MoK\a
_diffrn_radiation_wavelength 0.71073
_diffrn_reflns_av_R_equivalents 0.0185
_diffrn_reflns_av_sigmaI/netI 0.0116
_diffrn_reflns_limit_h_max 13
_diffrn_reflns_limit_h_min -13
_diffrn_reflns_limit_k_max 13
_diffrn_reflns_limit_k_min -13
_diffrn_reflns_limit_l_max 5
_diffrn_reflns_limit_l_min -4
_diffrn_reflns_number 1960
_diffrn_reflns_theta_full 27.43
_diffrn_reflns_theta_max 27.43
_diffrn_reflns_theta_min 3.85
_exptl_absorpt_coefficient_mu 9.826
_exptl_absorpt_correction_T_max 0.253
_exptl_absorpt_correction_T_min 0.158
_exptl_absorpt_correction_type multi-scan
_exptl_absorpt_process_details 'SADABS (Sheldrick, 1996)'
_exptl_crystal_colour lightpurple
_exptl_crystal_density_diffrn 3.524
_exptl_crystal_density_meas ?
_exptl_crystal_density_method .
_exptl_crystal_description block
_exptl_crystal_F_000 387
_exptl_crystal_size_max 0.261
_exptl_crystal_size_mid 0.164
_exptl_crystal_size_min 0.140
_refine_diff_density_max 0.260
_refine_diff_density_min -0.478
_refine_diff_density_rms 0.062
_refine_ls_abs_structure_details 'Flack H D (1983), Acta Cryst. A39, 876-881'
_refine_ls_abs_structure_Flack 0.14(2)
_refine_ls_extinction_coef 0.0075(5)
_refine_ls_extinction_expression Fc^*^=kFc[1+0.001xFc^2^\l^3^/sin(2\q)]^-1/4^
_refine_ls_extinction_method SHELXL
_refine_ls_goodness_of_fit_ref 1.140
_refine_ls_hydrogen_treatment refall
_refine_ls_matrix_type full
_refine_ls_number_parameters 23
_refine_ls_number_reflns 227
_refine_ls_number_restraints 1
_refine_ls_restrained_S_all 1.138
_refine_ls_R_factor_all 0.0075
_refine_ls_R_factor_gt 0.0075
_refine_ls_shift/su_max 0.001
_refine_ls_shift/su_mean 0.000
_refine_ls_structure_factor_coef Fsqd
_refine_ls_weighting_details 'calc w=1/[\s^2^(Fo^2^)+(0.0110P)^2^+0.0000P] where P=(Fo^2^+2Fc^2^)/3'
_refine_ls_weighting_scheme calc
_refine_ls_wR_factor_gt 0.0173
_refine_ls_wR_factor_ref 0.0173
_reflns_number_gt 227
_reflns_number_total 227
_reflns_threshold_expression >2sigma(I)
_cod_data_source_file b808394k.txt
_cod_data_source_block cc
_cod_original_sg_symbol_H-M R3m
_cod_database_code 7004547

loop_
_symmetry_equiv_pos_as_xyz
'x, y, z'
'-y, x-y, z'
'-x+y, -x, z'
'-y, -x, z'
'-x+y, y, z'
'x, x-y, z'
'x+2/3, y+1/3, z+1/3'
'-y+2/3, x-y+1/3, z+1/3'
'-x+y+2/3, -x+1/3, z+1/3'
'-y+2/3, -x+1/3, z+1/3'
'-x+y+2/3, y+1/3, z+1/3'
'x+2/3, x-y+1/3, z+1/3'
'x+1/3, y+2/3, z+2/3'
'-y+1/3, x-y+2/3, z+2/3'
'-x+y+1/3, -x+2/3, z+2/3'
'-y+1/3, -x+2/3, z+2/3'
'-x+y+1/3, y+2/3, z+2/3'
'x+1/3, x-y+2/3, z+2/3'

loop_
_atom_site_label
_atom_site_type_symbol
_atom_site_fract_x
_atom_site_fract_y
_atom_site_fract_z
_atom_site_U_iso_or_equiv
_atom_site_adp_type
_atom_site_occupancy
_atom_site_symmetry_multiplicity
_atom_site_calc_flag
_atom_site_refinement_flags
_atom_site_disorder_assembly
_atom_site_disorder_group
Nd1 Nd 0.3333 0.6667 0.4659 0.00771(11) Uani 1 6 d S . .
O2 O 0.24851(12) 0.4970(2) 0.9629(5) 0.0128(4) Uani 1 2 d S . .
O1 O 0.46740(14) 0.53260(14) 0.4481(6) 0.0195(5) Uani 1 2 d S . .
C1 C 0.51378(18) 0.48622(18) 0.6718(8) 0.0144(6) Uani 1 2 d S . .
H1 H 0.4968 0.5032 0.8875 0.017 Uiso 1 2 calc SR . .

loop_
_atom_site_aniso_label
_atom_site_aniso_U_11
_atom_site_aniso_U_22
_atom_site_aniso_U_33
_atom_site_aniso_U_23
_atom_site_aniso_U_13
_atom_site_aniso_U_12
Nd1 0.00803(12) 0.00803(12) 0.00709(14) 0.000 0.000 0.00401(6)
O2 0.0141(8) 0.0118(10) 0.0119(10) 0.0000(7) 0.0000(4) 0.0059(5)
O1 0.0269(10) 0.0269(10) 0.0140(11) 0.0008(4) -0.0008(4) 0.0204(11)
C1 0.0188(11) 0.0188(11) 0.0106(12) 0.0000(5) 0.0000(5) 0.0132(13)

loop_
_atom_type_symbol
_atom_type_description
_atom_type_scat_dispersion_real
_atom_type_scat_dispersion_imag
_atom_type_scat_source
C C 0.0033 0.0016 'International Tables Vol C Tables 4.2.6.8 and 6.1.1.4'
H H 0.0000 0.0000 'International Tables Vol C Tables 4.2.6.8 and 6.1.1.4'
N N 0.0061 0.0033 'International Tables Vol C Tables 4.2.6.8 and 6.1.1.4'
O O 0.0106 0.0060 'International Tables Vol C Tables 4.2.6.8 and 6.1.1.4'
Nd Nd -0.1943 3.0179 'International Tables Vol C Tables 4.2.6.8 and 6.1.1.4'

loop_
_geom_angle_atom_site_label_1
_geom_angle_atom_site_label_2
_geom_angle_atom_site_label_3
_geom_angle
_geom_angle_site_symmetry_1
_geom_angle_site_symmetry_3
_geom_angle_publ_flag
O1 Nd1 O1 119.914(6) 3_565 2_665 ?
O1 Nd1 O1 119.914(6) 3_565 . ?
O1 Nd1 O1 119.914(7) 2_665 . ?
O1 Nd1 O2 73.64(5) 3_565 3_565 ?
O1 Nd1 O2 73.64(5) 2_665 3_565 ?
O1 Nd1 O2 129.30(7) . 3_565 ?
O1 Nd1 O2 129.30(7) 3_565 2_665 ?
O1 Nd1 O2 73.64(5) 2_665 2_665 ?
O1 Nd1 O2 73.64(5) . 2_665 ?
O2 Nd1 O2 63.82(8) 3_565 2_665 ?
O1 Nd1 O2 73.64(5) 3_565 . ?
O1 Nd1 O2 129.30(7) 2_665 . ?
O1 Nd1 O2 73.64(5) . . ?
O2 Nd1 O2 63.82(8) 3_565 . ?
O2 Nd1 O2 63.82(8) 2_665 . ?
O1 Nd1 O2 70.96(5) 3_565 3_564 ?
O1 Nd1 O2 70.96(5) 2_665 3_564 ?
O1 Nd1 O2 125.60(7) . 3_564 ?
O2 Nd1 O2 105.10(8) 3_565 3_564 ?
O2 Nd1 O2 144.60(3) 2_665 3_564 ?
O2 Nd1 O2 144.60(3) . 3_564 ?
O1 Nd1 O2 70.96(5) 3_565 1_554 ?
O1 Nd1 O2 125.60(7) 2_665 1_554 ?
O1 Nd1 O2 70.96(5) . 1_554 ?
O2 Nd1 O2 144.60(3) 3_565 1_554 ?
O2 Nd1 O2 144.60(3) 2_665 1_554 ?
O2 Nd1 O2 105.10(8) . 1_554 ?
O2 Nd1 O2 63.28(8) 3_564 1_554 ?
O1 Nd1 O2 125.60(7) 3_565 2_664 ?
O1 Nd1 O2 70.96(5) 2_665 2_664 ?
O1 Nd1 O2 70.96(5) . 2_664 ?
O2 Nd1 O2 144.60(3) 3_565 2_664 ?
O2 Nd1 O2 105.10(8) 2_665 2_664 ?
O2 Nd1 O2 144.60(3) . 2_664 ?
O2 Nd1 O2 63.28(8) 3_564 2_664 ?
O2 Nd1 O2 63.28(8) 1_554 2_664 ?
O1 Nd1 Nd1 91.69(5) 3_565 1_556 ?
O1 Nd1 Nd1 91.69(5) 2_665 1_556 ?
O1 Nd1 Nd1 91.69(5) . 1_556 ?
O2 Nd1 Nd1 37.62(5) 3_565 1_556 ?
O2 Nd1 Nd1 37.61(5) 2_665 1_556 ?
O2 Nd1 Nd1 37.62(5) . 1_556 ?
O2 Nd1 Nd1 142.72(5) 3_564 1_556 ?
O2 Nd1 Nd1 142.72(5) 1_554 1_556 ?
O2 Nd1 Nd1 142.72(5) 2_664 1_556 ?
O1 Nd1 Nd1 88.31(5) 3_565 1_554 ?
O1 Nd1 Nd1 88.31(5) 2_665 1_554 ?
O1 Nd1 Nd1 88.31(5) . 1_554 ?
O2 Nd1 Nd1 142.39(5) 3_565 1_554 ?
O2 Nd1 Nd1 142.38(5) 2_665 1_554 ?
O2 Nd1 Nd1 142.38(5) . 1_554 ?
O2 Nd1 Nd1 37.28(5) 3_564 1_554 ?
O2 Nd1 Nd1 37.28(5) 1_554 1_554 ?
O2 Nd1 Nd1 37.28(5) 2_664 1_554 ?
Nd1 Nd1 Nd1 180.0 1_556 1_554 ?
C1 O2 Nd1 135.4(2) 8 . ?
C1 O2 Nd1 119.5(2) 8 1_556 ?
Nd1 O2 Nd1 105.10(8) . 1_556 ?
C1 O1 Nd1 131.4(2) . . ?
O1 C1 O2 125.3(3) . 15_554 ?
O1 C1 H1 117.4 . . ?
O2 C1 H1 117.4 15_554 . ?

loop_
_geom_bond_atom_site_label_1
_geom_bond_atom_site_label_2
_geom_bond_distance
_geom_bond_site_symmetry_2
_geom_bond_publ_flag
Nd1 O1 2.461(3) 3_565 ?
Nd1 O1 2.461(3) 2_665 ?
Nd1 O1 2.461(2) . ?
Nd1 O2 2.550(2) 3_565 ?
Nd1 O2 2.550(2) 2_665 ?
Nd1 O2 2.550(2) . ?
Nd1 O2 2.569(2) 3_564 ?
Nd1 O2 2.569(2) 1_554 ?
Nd1 O2 2.569(2) 2_664 ?
Nd1 Nd1 4.0637(5) 1_556 ?
Nd1 Nd1 4.0637(5) 1_554 ?
O2 C1 1.260(4) 8 ?
O2 Nd1 2.569(2) 1_556 ?
O1 C1 1.245(4) . ?
C1 O2 1.260(4) 15_554 ?
C1 H1 0.9300 . ?
